data_7700768
loop_
_publ_author_name
'Nawrocki, Jan'
'Prochowicz, Daniel'
'Justyniak, Iwona'
'van Leusen, Jan'
'Kornowicz, Arkadiusz'
'K\"ogerler, Paul'
'Lewi\'nski, Janusz'

_publ_section_title
;
 Synthesis, structure and magnetic properties of a novel high-nuclearity
 oxo-carboxylate
 [Zn<sub>x</sub>Co<sub>13-x</sub>(\m<sub>4</sub>-O)<sub>4</sub>(O<sub>2</sub>CPh)<sub>18</sub>]
 cluster.
;
_journal_issue 34
_journal_name_full 'Dalton transactions (Cambridge, England : 2003)'
_journal_page_first 12828
_journal_page_last 12831
_journal_paper_doi 10.1039/c9dt02791b
_journal_volume 48
_journal_year 2019
_chemical_formula_sum 'C126 H90 Co6 O40 Zn7'
_chemical_formula_weight 3055.14
_space_group_crystal_system trigonal
_space_group_IT_number 146
_space_group_name_Hall 'R 3'
_space_group_name_H-M_alt 'R 3 :H'
_symmetry_space_group_name_Hall 'R 3'
_symmetry_space_group_name_H-M 'R 3 :H'
_atom_sites_solution_hydrogens geom
_audit_creation_method SHELXL-2016/6
_audit_update_record
;
2019-05-21 deposited with the CCDC.    2019-08-07 downloaded from the CCDC.
;
_cell_angle_alpha 90
_cell_angle_beta 90
_cell_angle_gamma 120
_cell_formula_units_Z 3
_cell_length_a 22.1339(5)
_cell_length_b 22.1339(5)
_cell_length_c 26.6450(6)
_cell_measurement_reflns_used 11796
_cell_measurement_temperature 100(2)
_cell_measurement_theta_max 28.7992
_cell_measurement_theta_min 3.1818
_cell_volume 11304.8(4)
_computing_cell_refinement
;
CrysAlisPro, Agilent Technologies,
Version 1.171.35.21b (release 03-02-2012 CrysAlis171 .NET)
(compiled Feb  3 2012,10:37:01)
;
_computing_data_collection
;
CrysAlisPro, Agilent Technologies,
Version 1.171.35.21b (release 03-02-2012 CrysAlis171 .NET)
(compiled Feb  3 2012,10:37:01)
;
_computing_data_reduction
;
CrysAlisPro, Agilent Technologies,
Version 1.171.35.21b (release 03-02-2012 CrysAlis171 .NET)
(compiled Feb  3 2012,10:37:01)
;
_computing_publication_material 'WinGX publication routines (Farrugia, 2012)'
_computing_structure_refinement 'SHELXL-2016/6 (Sheldrick, 2016)'
_diffrn_ambient_temperature 100(2)
_diffrn_detector_area_resol_mean 16.2974
_diffrn_measured_fraction_theta_full 0.997
_diffrn_measured_fraction_theta_max 0.913
_diffrn_measurement_details
;
#__ type_ start__ end____ width___ exp.time_
  1 omega  -48.00   -2.00   1.0000   60.0000
omega____ theta____ kappa____ phi______ frames
    -      -20.1764  -57.0000  -90.0000 46

#__ type_ start__ end____ width___ exp.time_
  2 omega   -8.00   22.00   1.0000   60.0000
omega____ theta____ kappa____ phi______ frames
    -      -20.1764  -99.0000  -30.0000 30

#__ type_ start__ end____ width___ exp.time_
  3 omega  -81.00  -42.00   1.0000   60.0000
omega____ theta____ kappa____ phi______ frames
    -      -20.1764  -57.0000    0.0000 39

#__ type_ start__ end____ width___ exp.time_
  4 omega  -33.00   40.00   1.0000   60.0000
omega____ theta____ kappa____ phi______ frames
    -      -20.1764   37.0000  -60.0000 73

#__ type_ start__ end____ width___ exp.time_
  5 omega  -91.00  -64.00   1.0000   60.0000
omega____ theta____ kappa____ phi______ frames
    -      -20.1764  -57.0000  120.0000 27

#__ type_ start__ end____ width___ exp.time_
  6 omega  -46.00    3.00   1.0000   60.0000
omega____ theta____ kappa____ phi______ frames
    -      -20.1764  -57.0000 -180.0000 49

#__ type_ start__ end____ width___ exp.time_
  7 omega   68.00   93.00   1.0000   60.0000
omega____ theta____ kappa____ phi______ frames
    -       22.7545   57.0000 -180.0000 25

#__ type_ start__ end____ width___ exp.time_
  8 omega  -46.00   46.00   1.0000   60.0000
omega____ theta____ kappa____ phi______ frames
    -       22.7545  -57.0000   30.0000 92

#__ type_ start__ end____ width___ exp.time_
  9 omega   -7.00   93.00   1.0000   60.0000
omega____ theta____ kappa____ phi______ frames
    -       22.7545   77.0000  150.0000 100

;
_diffrn_measurement_device_type 'SuperNova, Dual, Cu at zero, Eos'
_diffrn_measurement_method '\w scans'
_diffrn_radiation_type MoK\a
_diffrn_radiation_wavelength 0.71073
_diffrn_reflns_av_R_equivalents 0.0425
_diffrn_reflns_av_unetI/netI 0.0439
_diffrn_reflns_Laue_measured_fraction_full 0.997
_diffrn_reflns_Laue_measured_fraction_max 0.913
_diffrn_reflns_limit_h_max 29
_diffrn_reflns_limit_h_min -29
_diffrn_reflns_limit_k_max 29
_diffrn_reflns_limit_k_min -29
_diffrn_reflns_limit_l_max 33
_diffrn_reflns_limit_l_min -35
_diffrn_reflns_number 10951
_diffrn_reflns_point_group_measured_fraction_full 0.997
_diffrn_reflns_point_group_measured_fraction_max 0.913
_diffrn_reflns_theta_full 25.242
_diffrn_reflns_theta_max 28.863
_diffrn_reflns_theta_min 3.188
_diffrn_source 'SuperNova (Mo) X-ray Source'
_exptl_absorpt_coefficient_mu 1.801
_exptl_absorpt_correction_T_max 0.930
_exptl_absorpt_correction_T_min 0.841
_exptl_absorpt_correction_type multi-scan
_exptl_absorpt_process_details
;
CrysAlisPro, Agilent Technologies,
Version 1.171.35.21b (release 03-02-2012 CrysAlis171 .NET)
(compiled Feb  3 2012,10:37:01)
Empirical absorption correction using spherical harmonics,
 implemented in SCALE3 ABSPACK scaling algorithm.
;
_exptl_crystal_colour blue
_exptl_crystal_density_diffrn 1.346
_exptl_crystal_description cubic
_exptl_crystal_F_000 4614
_exptl_crystal_size_max 0.12
_exptl_crystal_size_mid 0.08
_exptl_crystal_size_min 0.04
_refine_diff_density_max 1.170
_refine_diff_density_min -0.804
_refine_diff_density_rms 0.114
_refine_ls_abs_structure_details
;
 Refined as an inversion twin.
;
_refine_ls_abs_structure_Flack 0.49(2)
_refine_ls_extinction_method none
_refine_ls_goodness_of_fit_ref 1.082
_refine_ls_hydrogen_treatment constr
_refine_ls_matrix_type full
_refine_ls_number_parameters 539
_refine_ls_number_reflns 10951
_refine_ls_number_restraints 1
_refine_ls_restrained_S_all 1.082
_refine_ls_R_factor_all 0.0682
_refine_ls_R_factor_gt 0.0512
_refine_ls_shift/su_max 0.001
_refine_ls_shift/su_mean 0.000
_refine_ls_structure_factor_coef Fsqd
_refine_ls_weighting_details 'w=1/[\s^2^(Fo^2^)+(0.0944P)^2^+6.8494P] where P=(Fo^2^+2Fc^2^)/3'
_refine_ls_weighting_scheme calc
_refine_ls_wR_factor_gt 0.1351
_refine_ls_wR_factor_ref 0.1471
_reflns_Friedel_coverage 1.000
_reflns_Friedel_fraction_full 0.997
_reflns_Friedel_fraction_max 0.913
_reflns_number_gt 8939
_reflns_number_total 10951
_reflns_threshold_expression 'I > 2\s(I)'
_cod_data_source_file c9dt02791b2.cif
_cod_data_source_block shelx
_cod_depositor_comments 'Adding full bibliography for 7700768.cif.'
_cod_original_cell_volume 11304.8(6)
_cod_database_code 7700768
_shelx_shelxl_version_number 2016/6
_shelx_space_group_comment
;
The symmetry employed for this shelxl refinement is uniquely defined
by the following loop, which should always be used as a source of
symmetry information in preference to the above space-group names.
They are only intended as comments.
;

loop_
_space_group_symop_operation_xyz
'x, y, z'
'-y, x-y, z'
'-x+y, -x, z'
'x+2/3, y+1/3, z+1/3'
'-y+2/3, x-y+1/3, z+1/3'
'-x+y+2/3, -x+1/3, z+1/3'
'x+1/3, y+2/3, z+2/3'
'-y+1/3, x-y+2/3, z+2/3'
'-x+y+1/3, -x+2/3, z+2/3'

loop_
_atom_site_label
_atom_site_type_symbol
_atom_site_fract_x
_atom_site_fract_y
_atom_site_fract_z
_atom_site_U_iso_or_equiv
_atom_site_adp_type
_atom_site_occupancy
_atom_site_site_symmetry_order
_atom_site_calc_flag
_atom_site_refinement_flags_posn
_atom_site_refinement_flags_adp
_atom_site_refinement_flags_occupancy
C1 C 0.7760(4) 0.3421(4) 0.3984(3) 0.0287(15) Uani 1 1 d . . .
C2 C 0.7704(4) 0.3091(5) 0.4489(3) 0.0403(19) Uani 1 1 d . . .
C3 C 0.7723(5) 0.3452(5) 0.4919(3) 0.042(2) Uani 1 1 d . . .
H3 H 0.777010 0.390185 0.489722 0.050 Uiso 1 1 calc R U .
C4 C 0.7672(6) 0.3142(6) 0.5384(4) 0.064(3) Uani 1 1 d . . .
H4 H 0.766488 0.337233 0.568319 0.077 Uiso 1 1 calc R U .
C5 C 0.7632(6) 0.2495(6) 0.5412(4) 0.066(3) Uani 1 1 d . . .
H5 H 0.761830 0.229545 0.573030 0.080 Uiso 1 1 calc R U .
C6 C 0.7613(7) 0.2143(6) 0.4986(4) 0.068(3) Uani 1 1 d . . .
H6 H 0.757610 0.169762 0.500946 0.081 Uiso 1 1 calc R U .
C7 C 0.7647(5) 0.2439(5) 0.4513(4) 0.051(2) Uani 1 1 d . . .
H7 H 0.763242 0.219644 0.421526 0.061 Uiso 1 1 calc R U .
C8 C 0.8604(4) 0.5902(4) 0.2916(3) 0.0335(17) Uani 1 1 d . . .
C9 C 0.8875(5) 0.6669(5) 0.2928(3) 0.0414(19) Uani 1 1 d . . .
C10 C 0.9026(5) 0.7041(5) 0.2472(4) 0.047(2) Uani 1 1 d . . .
H10 H 0.893223 0.679773 0.216244 0.057 Uiso 1 1 calc R U .
C11 C 0.9307(6) 0.7752(6) 0.2474(5) 0.061(3) Uani 1 1 d . . .
H11 H 0.939179 0.800336 0.216832 0.073 Uiso 1 1 calc R U .
C12 C 0.9469(8) 0.8103(6) 0.2947(5) 0.071(3) Uani 1 1 d . . .
H12 H 0.968053 0.859713 0.295386 0.085 Uiso 1 1 calc R U .
C13 C 0.9332(7) 0.7754(6) 0.3380(5) 0.070(3) Uani 1 1 d . . .
H13 H 0.944463 0.800087 0.368964 0.083 Uiso 1 1 calc R U .
C14 C 0.9023(7) 0.7032(6) 0.3380(4) 0.059(3) Uani 1 1 d . . .
H14 H 0.891296 0.678546 0.368853 0.071 Uiso 1 1 calc R U .
C15 C 0.9441(4) 0.4749(5) 0.2766(3) 0.0373(18) Uani 1 1 d . . .
C16 C 1.0159(5) 0.4839(6) 0.2761(3) 0.049(2) Uani 1 1 d . . .
C17 C 1.0483(6) 0.4855(8) 0.2305(4) 0.070(4) Uani 1 1 d . . .
H17 H 1.024494 0.479820 0.199674 0.084 Uiso 1 1 calc R U .
C18 C 1.1154(7) 0.4954(11) 0.2307(4) 0.100(6) Uani 1 1 d . . .
H18 H 1.138095 0.498428 0.199738 0.120 Uiso 1 1 calc R U .
C19 C 1.1483(6) 0.5008(10) 0.2736(5) 0.089(5) Uani 1 1 d . . .
H19 H 1.194272 0.507827 0.272962 0.107 Uiso 1 1 calc R U .
C20 C 1.1167(6) 0.4964(10) 0.3190(4) 0.083(5) Uani 1 1 d . . .
H20 H 1.139920 0.498509 0.349514 0.100 Uiso 1 1 calc R U .
C21 C 1.0514(6) 0.4890(8) 0.3199(4) 0.064(3) Uani 1 1 d . . .
H21 H 1.030159 0.487305 0.351267 0.077 Uiso 1 1 calc R U .
C22 C 0.8344(4) 0.3297(4) 0.2103(3) 0.0309(16) Uani 1 1 d . . .
C23 C 0.8876(5) 0.3200(5) 0.1839(3) 0.043(2) Uani 1 1 d . . .
C24 C 0.9185(5) 0.3564(7) 0.1401(4) 0.054(3) Uani 1 1 d . . .
H24 H 0.906678 0.389031 0.126864 0.065 Uiso 1 1 calc R U .
C25 C 0.9677(7) 0.3440(8) 0.1158(4) 0.067(3) Uani 1 1 d . . .
H25 H 0.989040 0.367380 0.085364 0.081 Uiso 1 1 calc R U .
C26 C 0.9846(8) 0.2962(11) 0.1374(5) 0.095(5) Uani 1 1 d . . .
H26 H 1.017954 0.287759 0.121213 0.114 Uiso 1 1 calc R U .
C27 C 0.9548(8) 0.2623(9) 0.1802(5) 0.081(4) Uani 1 1 d . . .
H27 H 0.966409 0.229561 0.193447 0.097 Uiso 1 1 calc R U .
C28 C 0.9073(6) 0.2748(7) 0.2052(4) 0.055(3) Uani 1 1 d . . .
H28 H 0.888294 0.252934 0.236458 0.066 Uiso 1 1 calc R U .
C29 C 0.7224(5) 0.2148(4) 0.1281(3) 0.0330(17) Uani 1 1 d . . .
C30 C 0.7273(6) 0.1512(5) 0.1241(3) 0.047(2) Uani 1 1 d . . .
C31 C 0.7873(7) 0.1564(7) 0.1098(3) 0.059(3) Uani 1 1 d . . .
H31 H 0.826323 0.200977 0.102719 0.071 Uiso 1 1 calc R U .
C32 C 0.7932(9) 0.0939(9) 0.1049(4) 0.076(4) Uani 1 1 d . . .
H32 H 0.836270 0.097162 0.095800 0.092 Uiso 1 1 calc R U .
C33 C 0.7356(9) 0.0307(7) 0.1139(4) 0.076(4) Uani 1 1 d . . .
H33 H 0.738226 -0.010570 0.109565 0.091 Uiso 1 1 calc R U .
C34 C 0.6772(9) 0.0257(7) 0.1281(4) 0.074(4) Uani 1 1 d . . .
H34 H 0.638405 -0.019419 0.134119 0.088 Uiso 1 1 calc R U .
C35 C 0.6685(7) 0.0842(5) 0.1350(4) 0.055(3) Uani 1 1 d . . .
H35 H 0.625575 0.079283 0.146421 0.066 Uiso 1 1 calc R U .
C36 C 0.8133(5) 0.4350(4) 0.0262(3) 0.0351(17) Uani 1 1 d . . .
C37 C 0.8718(6) 0.4938(5) -0.0029(4) 0.054(3) Uani 1 1 d . . .
C38 C 0.8585(10) 0.5182(7) -0.0464(5) 0.084(5) Uani 1 1 d . . .
H38 H 0.812482 0.498814 -0.059222 0.100 Uiso 1 1 calc R U .
C39 C 0.9149(13) 0.5721(9) -0.0709(7) 0.111(7) Uani 1 1 d . . .
H39 H 0.906539 0.590937 -0.100413 0.134 Uiso 1 1 calc R U .
C40 C 0.9805(14) 0.5988(9) -0.0549(7) 0.161(13) Uani 1 1 d . . .
H40 H 1.019267 0.628747 -0.075276 0.193 Uiso 1 1 calc R U .
C41 C 0.9881(13) 0.5819(15) -0.0109(7) 0.24(2) Uani 1 1 d . . .
H41 H 1.030573 0.611412 0.006109 0.283 Uiso 1 1 calc R U .
C42 C 0.9366(9) 0.5212(12) 0.0145(6) 0.160(12) Uani 1 1 d . . .
H42 H 0.947893 0.501565 0.042170 0.192 Uiso 1 1 calc R U .
O1 O 0.8021(3) 0.4082(3) 0.39730(19) 0.0321(12) Uani 1 1 d . . .
O2 O 0.7554(3) 0.3032(3) 0.3604(2) 0.0350(12) Uani 1 1 d . . .
O3 O 0.8492(3) 0.5599(3) 0.3342(2) 0.0339(12) Uani 1 1 d . . .
O4 O 0.8491(3) 0.5616(3) 0.2496(2) 0.0385(13) Uani 1 1 d . . .
O5 O 0.9156(3) 0.4668(3) 0.3184(2) 0.0381(13) Uani 1 1 d . . .
O6 O 0.9197(3) 0.4780(3) 0.2348(2) 0.0385(13) Uani 1 1 d . . .
O7 O 0.8195(3) 0.3085(3) 0.2549(2) 0.0321(11) Uani 1 1 d . . .
O8 O 0.8058(3) 0.3620(3) 0.1892(2) 0.0353(12) Uani 1 1 d . . .
O9 O 0.6761(3) 0.2154(3) 0.15849(18) 0.0296(11) Uani 1 1 d . . .
O10 O 0.7605(3) 0.2673(3) 0.10214(19) 0.0325(12) Uani 1 1 d . . .
O11 O 0.666667 0.333333 0.1070(3) 0.0224(16) Uani 1 3 d S T P
O13 O 0.8259(3) 0.4190(4) 0.0681(2) 0.0458(15) Uani 1 1 d . . .
O12 O 0.6499(3) 0.2451(3) 0.0052(2) 0.0412(14) Uani 1 1 d . . .
O16 O 0.6515(2) 0.2394(2) 0.27989(17) 0.0214(9) Uani 1 1 d . . .
Zn1 Zn 0.666667 0.333333 0.03348(5) 0.0340(4) Uani 1 3 d S T P
Co1 Co 0.76316(5) 0.35829(5) 0.12262(3) 0.0264(2) Uani 1 1 d . . .
Zn2 Zn 0.74483(4) 0.31848(4) 0.28791(3) 0.02620(19) Uani 1 1 d . . .
Zn3 Zn 0.82573(5) 0.46257(5) 0.33591(3) 0.0313(2) Uani 1 1 d . . .
Co2 Co 0.82587(5) 0.46615(5) 0.22548(3) 0.0236(2) Uani 1 1 d . . .

loop_
_atom_site_aniso_label
_atom_site_aniso_U_11
_atom_site_aniso_U_22
_atom_site_aniso_U_33
_atom_site_aniso_U_23
_atom_site_aniso_U_13
_atom_site_aniso_U_12
C1 0.039(4) 0.036(4) 0.018(3) 0.004(3) -0.002(3) 0.023(4)
C2 0.033(4) 0.039(4) 0.033(4) 0.009(3) -0.005(3) 0.005(4)
C3 0.040(5) 0.036(4) 0.025(4) 0.003(3) 0.002(3) -0.001(4)
C4 0.065(7) 0.048(6) 0.027(5) 0.006(4) -0.012(4) -0.011(5)
C5 0.074(7) 0.051(6) 0.035(5) 0.011(4) -0.019(5) 0.002(5)
C6 0.089(8) 0.044(6) 0.050(6) 0.008(5) -0.026(6) 0.018(6)
C7 0.058(6) 0.038(5) 0.045(5) 0.003(4) -0.018(4) 0.015(4)
C8 0.033(4) 0.022(4) 0.033(4) 0.007(3) 0.000(3) 0.004(3)
C9 0.047(5) 0.041(5) 0.033(4) 0.002(4) 0.004(4) 0.019(4)
C10 0.043(5) 0.044(5) 0.051(5) 0.004(4) -0.008(4) 0.019(4)
C11 0.061(6) 0.047(6) 0.074(7) 0.013(5) -0.008(6) 0.027(5)
C12 0.097(9) 0.044(6) 0.079(8) -0.019(6) -0.023(7) 0.040(7)
C13 0.084(8) 0.047(6) 0.079(8) -0.019(6) -0.032(7) 0.033(6)
C14 0.078(7) 0.049(6) 0.056(6) -0.002(5) -0.006(5) 0.037(6)
C15 0.026(4) 0.045(5) 0.030(4) -0.010(3) -0.001(3) 0.010(3)
C16 0.025(4) 0.080(7) 0.036(5) -0.008(4) -0.004(3) 0.022(4)
C17 0.047(6) 0.137(12) 0.030(5) -0.010(6) -0.003(4) 0.049(7)
C18 0.062(8) 0.23(2) 0.036(6) -0.013(8) 0.003(5) 0.090(11)
C19 0.040(6) 0.161(15) 0.068(8) -0.018(9) -0.005(6) 0.052(8)
C20 0.055(7) 0.173(15) 0.038(5) -0.030(7) -0.019(5) 0.069(9)
C21 0.051(6) 0.108(10) 0.042(5) -0.019(6) -0.002(5) 0.046(7)
C22 0.022(3) 0.050(4) 0.026(4) -0.004(3) -0.002(3) 0.021(3)
C23 0.040(5) 0.067(6) 0.041(5) -0.004(4) -0.004(4) 0.039(5)
C24 0.038(5) 0.085(8) 0.045(5) -0.012(5) 0.002(4) 0.035(5)
C25 0.074(8) 0.099(10) 0.041(6) -0.004(6) 0.007(5) 0.053(7)
C26 0.089(10) 0.185(17) 0.068(8) -0.006(10) 0.010(7) 0.112(12)
C27 0.088(9) 0.129(12) 0.077(9) 0.014(8) 0.011(7) 0.092(10)
C28 0.056(6) 0.090(8) 0.042(5) -0.009(5) -0.001(4) 0.053(6)
C29 0.048(5) 0.044(4) 0.017(3) -0.002(3) -0.010(3) 0.031(4)
C30 0.080(7) 0.055(6) 0.027(4) -0.002(4) 0.008(4) 0.051(6)
C31 0.097(9) 0.080(8) 0.028(5) 0.009(5) 0.013(5) 0.066(7)
C32 0.122(12) 0.114(12) 0.042(6) -0.010(6) 0.006(7) 0.095(11)
C33 0.137(13) 0.071(8) 0.049(7) 0.011(6) 0.019(7) 0.075(10)
C34 0.137(13) 0.057(7) 0.046(6) -0.006(5) 0.009(7) 0.063(8)
C35 0.097(8) 0.043(5) 0.033(5) 0.006(4) 0.015(5) 0.040(6)
C36 0.051(5) 0.036(4) 0.023(4) -0.003(3) 0.006(3) 0.025(4)
C37 0.069(7) 0.040(5) 0.035(5) -0.001(4) 0.027(5) 0.013(5)
C38 0.131(13) 0.062(7) 0.060(8) 0.030(6) 0.045(8) 0.050(8)
C39 0.154(18) 0.077(10) 0.091(11) 0.051(9) 0.068(12) 0.048(12)
C40 0.17(2) 0.077(11) 0.086(12) -0.012(9) 0.074(13) -0.054(12)
C41 0.15(2) 0.22(3) 0.070(12) 0.012(14) 0.019(12) -0.11(2)
C42 0.082(11) 0.17(2) 0.063(9) 0.010(10) 0.032(8) -0.059(12)
O1 0.034(3) 0.032(3) 0.022(2) -0.001(2) -0.001(2) 0.011(2)
O2 0.045(3) 0.032(3) 0.025(3) 0.000(2) -0.009(2) 0.017(3)
O3 0.041(3) 0.030(3) 0.025(3) 0.001(2) 0.003(2) 0.014(2)
O4 0.044(3) 0.035(3) 0.024(3) -0.001(2) -0.002(2) 0.011(3)
O5 0.025(3) 0.055(4) 0.030(3) -0.009(3) -0.002(2) 0.017(3)
O6 0.022(3) 0.055(4) 0.033(3) -0.007(3) -0.005(2) 0.015(3)
O7 0.037(3) 0.044(3) 0.024(3) -0.003(2) -0.002(2) 0.027(3)
O8 0.035(3) 0.049(3) 0.027(3) -0.008(2) -0.009(2) 0.025(3)
O9 0.046(3) 0.030(3) 0.018(2) -0.001(2) 0.001(2) 0.023(2)
O10 0.044(3) 0.044(3) 0.018(2) -0.002(2) 0.005(2) 0.029(3)
O11 0.026(3) 0.026(3) 0.015(4) 0.000 0.000 0.0131(13)
O13 0.043(3) 0.060(4) 0.030(3) 0.002(3) 0.007(3) 0.022(3)
O12 0.053(4) 0.051(4) 0.021(3) -0.007(2) 0.000(2) 0.027(3)
O16 0.024(2) 0.020(2) 0.018(2) -0.0001(17) -0.0014(18) 0.0092(19)
Zn1 0.0401(5) 0.0401(5) 0.0218(7) 0.000 0.000 0.0201(3)
Co1 0.0248(5) 0.0344(5) 0.0191(4) -0.0019(4) -0.0002(4) 0.0141(4)
Zn2 0.0282(4) 0.0275(4) 0.0224(4) -0.0030(3) -0.0016(3) 0.0136(4)
Zn3 0.0317(5) 0.0317(5) 0.0232(4) -0.0013(3) -0.0005(3) 0.0104(4)
Co2 0.0190(4) 0.0292(5) 0.0148(4) 0.0003(3) 0.0004(3) 0.0061(4)

loop_
_atom_type_symbol
_atom_type_description
_atom_type_scat_dispersion_real
_atom_type_scat_dispersion_imag
_atom_type_scat_source
C C 0.0033 0.0016 'International Tables Vol C Tables 4.2.6.8 and 6.1.1.4'
H H 0.0000 0.0000 'International Tables Vol C Tables 4.2.6.8 and 6.1.1.4'
O O 0.0106 0.0060 'International Tables Vol C Tables 4.2.6.8 and 6.1.1.4'
Co Co 0.3494 0.9721 'International Tables Vol C Tables 4.2.6.8 and 6.1.1.4'
Zn Zn 0.2839 1.4301 'International Tables Vol C Tables 4.2.6.8 and 6.1.1.4'

loop_
_geom_angle_atom_site_label_1
_geom_angle_atom_site_label_2
_geom_angle_atom_site_label_3
_geom_angle
_geom_angle_site_symmetry_1
_geom_angle_site_symmetry_3
O2 C1 O1 124.7(7) . .
O2 C1 C2 118.2(7) . .
O1 C1 C2 117.1(7) . .
C7 C2 C3 121.5(8) . .
C7 C2 C1 119.3(8) . .
C3 C2 C1 119.2(8) . .
C2 C3 C4 118.7(10) . .
C5 C4 C3 120.0(11) . .
C6 C5 C4 120.8(9) . .
C5 C6 C7 120.1(11) . .
C2 C7 C6 118.9(10) . .
O4 C8 O3 126.4(7) . .
O4 C8 C9 117.5(7) . .
O3 C8 C9 116.1(7) . .
C14 C9 C10 119.3(9) . .
C14 C9 C8 121.4(8) . .
C10 C9 C8 119.2(8) . .
C11 C10 C9 120.4(10) . .
C10 C11 C12 118.2(11) . .
C13 C12 C11 121.6(11) . .
C12 C13 C14 120.2(12) . .
C13 C14 C9 120.3(11) . .
O5 C15 O6 126.9(8) . .
O5 C15 C16 116.8(8) . .
O6 C15 C16 116.3(7) . .
C21 C16 C17 117.9(9) . .
C21 C16 C15 121.8(8) . .
C17 C16 C15 120.3(8) . .
C18 C17 C16 119.6(10) . .
C19 C18 C17 120.7(11) . .
C18 C19 C20 121.0(11) . .
C21 C20 C19 119.4(10) . .
C20 C21 C16 121.2(10) . .
O7 C22 O8 120.3(7) . .
O7 C22 C23 118.3(7) . .
O8 C22 C23 121.3(7) . .
C24 C23 C28 121.2(9) . .
C24 C23 C22 120.8(8) . .
C28 C23 C22 117.9(9) . .
C23 C24 C25 118.6(11) . .
C24 C25 C26 118.7(12) . .
C27 C26 C25 121.7(11) . .
C26 C27 C28 120.4(12) . .
C27 C28 C23 119.3(11) . .
O10 C29 O9 120.0(7) . .
O10 C29 C30 120.8(8) . .
O9 C29 C30 119.2(8) . .
C31 C30 C35 120.1(10) . .
C31 C30 C29 119.1(10) . .
C35 C30 C29 120.8(9) . .
C30 C31 C32 120.1(13) . .
C33 C32 C31 118.4(13) . .
C34 C33 C32 121.3(12) . .
C33 C34 C35 123.1(14) . .
C34 C35 C30 116.9(12) . .
O13 C36 O12 124.6(8) . 2_655
O13 C36 C37 119.2(9) . .
O12 C36 C37 116.2(8) 2_655 .
C42 C37 C38 120.6(13) . .
C42 C37 C36 118.6(12) . .
C38 C37 C36 120.8(12) . .
C37 C38 C39 117.4(18) . .
C40 C39 C38 122.8(18) . .
C41 C40 C39 116.2(17) . .
C40 C41 C42 124(2) . .
C37 C42 C41 116(2) . .
C1 O1 Zn3 123.8(5) . .
C1 O2 Zn2 134.1(5) . .
C8 O3 Zn3 118.4(5) . .
C8 O4 Co2 134.4(5) . .
C15 O5 Zn3 129.3(6) . .
C15 O6 Co2 123.8(5) . .
C22 O7 Zn2 117.1(5) . .
C22 O8 Co1 135.6(5) . .
C22 O8 Co2 117.6(5) . .
Co1 O8 Co2 105.2(2) . .
C29 O9 Co2 133.4(5) . 3_665
C29 O9 Co1 116.3(4) . 3_665
Co2 O9 Co1 107.3(2) 3_665 3_665
C29 O10 Co1 116.1(5) . .
Zn1 O11 Co1 102.2(2) . 2_655
Zn1 O11 Co1 102.2(2) . .
Co1 O11 Co1 115.65(15) 2_655 .
Zn1 O11 Co1 102.2(2) . 3_665
Co1 O11 Co1 115.65(15) 2_655 3_665
Co1 O11 Co1 115.65(15) . 3_665
C36 O13 Co1 131.8(6) . .
C36 O12 Zn1 127.5(5) 3_665 .
Zn2 O16 Zn2 117.9(2) 3_665 .
Zn2 O16 Co2 114.6(2) 3_665 3_665
Zn2 O16 Co2 115.5(2) . 3_665
Zn2 O16 Zn3 102.2(2) 3_665 3_665
Zn2 O16 Zn3 106.7(2) . 3_665
Co2 O16 Zn3 96.1(2) 3_665 3_665
O12 Zn1 O12 106.0(2) 2_655 .
O12 Zn1 O12 106.0(2) 2_655 3_665
O12 Zn1 O12 106.0(2) . 3_665
O12 Zn1 O11 112.78(18) 2_655 .
O12 Zn1 O11 112.79(18) . .
O12 Zn1 O11 112.78(18) 3_665 .
O12 Zn1 Co1 80.10(18) 2_655 .
O12 Zn1 Co1 104.34(18) . .
O12 Zn1 Co1 145.87(18) 3_665 .
O11 Zn1 Co1 38.95(2) . .
O12 Zn1 Co1 104.34(18) 2_655 2_655
O12 Zn1 Co1 145.87(18) . 2_655
O12 Zn1 Co1 80.10(18) 3_665 2_655
O11 Zn1 Co1 38.95(2) . 2_655
Co1 Zn1 Co1 65.97(4) . 2_655
O12 Zn1 Co1 145.87(18) 2_655 3_665
O12 Zn1 Co1 80.10(18) . 3_665
O12 Zn1 Co1 104.34(18) 3_665 3_665
O11 Zn1 Co1 38.95(2) . 3_665
Co1 Zn1 Co1 65.97(4) . 3_665
Co1 Zn1 Co1 65.97(4) 2_655 3_665
O11 Co1 O8 128.8(3) . .
O11 Co1 O13 109.1(3) . .
O8 Co1 O13 117.7(3) . .
O11 Co1 O10 99.97(18) . .
O8 Co1 O10 93.3(2) . .
O13 Co1 O10 97.8(2) . .
O11 Co1 O9 91.42(17) . 2_655
O8 Co1 O9 74.2(2) . 2_655
O13 Co1 O9 84.6(2) . 2_655
O10 Co1 O9 166.8(2) . 2_655
O11 Co1 Zn1 38.8(2) . .
O8 Co1 Zn1 166.95(18) . .
O13 Co1 Zn1 75.15(19) . .
O10 Co1 Zn1 86.63(15) . .
O9 Co1 Zn1 106.54(14) 2_655 .
O16 Zn2 O16 119.7(2) 2_655 .
O16 Zn2 O7 110.9(2) 2_655 .
O16 Zn2 O7 114.9(2) . .
O16 Zn2 O2 108.4(2) 2_655 .
O16 Zn2 O2 96.7(2) . .
O7 Zn2 O2 103.7(2) . .
O16 Zn2 Zn3 39.52(14) 2_655 .
O16 Zn2 Zn3 142.55(14) . .
O7 Zn2 Zn3 102.51(17) . .
O2 Zn2 Zn3 73.37(16) . .
O16 Zn2 Zn3 140.40(14) 2_655 3_665
O16 Zn2 Zn3 37.18(14) . 3_665
O7 Zn2 Zn3 108.68(17) . 3_665
O2 Zn2 Zn3 61.88(16) . 3_665
Zn3 Zn2 Zn3 129.88(4) . 3_665
O1 Zn3 O3 123.1(2) . .
O1 Zn3 O16 113.0(2) . 2_655
O3 Zn3 O16 108.7(2) . 2_655
O1 Zn3 O5 100.3(3) . .
O3 Zn3 O5 103.5(3) . .
O16 Zn3 O5 106.0(2) 2_655 .
O1 Zn3 Co2 148.79(16) . .
O3 Zn3 Co2 87.18(16) . .
O16 Zn3 Co2 41.78(13) 2_655 .
O5 Zn3 Co2 77.15(17) . .
O1 Zn3 Zn2 82.51(16) . .
O3 Zn3 Zn2 147.06(17) . .
O16 Zn3 Zn2 38.32(14) 2_655 .
O5 Zn3 Zn2 90.05(18) . .
Co2 Zn3 Zn2 66.49(3) . .
O1 Zn3 Zn2 105.08(17) . 2_655
O3 Zn3 Zn2 87.02(18) . 2_655
O16 Zn3 Zn2 36.16(13) 2_655 2_655
O5 Zn3 Zn2 140.84(16) . 2_655
Co2 Zn3 Zn2 65.67(3) . 2_655
Zn2 Zn3 Zn2 64.71(3) . 2_655
O16 Co2 O6 113.0(2) 2_655 .
O16 Co2 O9 116.7(2) 2_655 2_655
O6 Co2 O9 122.9(2) . 2_655
O16 Co2 O4 97.2(2) 2_655 .
O6 Co2 O4 97.0(3) . .
O9 Co2 O4 102.7(2) 2_655 .
O16 Co2 O8 89.2(2) 2_655 .
O6 Co2 O8 81.4(2) . .
O9 Co2 O8 73.3(2) 2_655 .
O4 Co2 O8 173.5(2) . .
O16 Co2 Zn3 42.12(13) 2_655 .
O6 Co2 Zn3 82.26(17) . .
O9 Co2 Zn3 154.80(17) 2_655 .
O4 Co2 Zn3 72.84(16) . .
O8 Co2 Zn3 113.00(14) . .

loop_
_geom_bond_atom_site_label_1
_geom_bond_atom_site_label_2
_geom_bond_distance
_geom_bond_site_symmetry_2
C1 O2 1.255(9) .
C1 O1 1.277(10) .
C1 C2 1.506(10) .
C2 C7 1.386(14) .
C2 C3 1.386(13) .
C3 C4 1.395(13) .
C4 C5 1.392(19) .
C5 C6 1.363(18) .
C6 C7 1.404(14) .
C8 O4 1.247(10) .
C8 O3 1.278(9) .
C8 C9 1.492(12) .
C9 C14 1.391(14) .
C9 C10 1.411(13) .
C10 C11 1.372(15) .
C11 C12 1.431(18) .
C12 C13 1.336(19) .
C13 C14 1.389(16) .
C15 O5 1.248(10) .
C15 O6 1.254(10) .
C15 C16 1.500(12) .
C16 C21 1.379(14) .
C16 C17 1.403(14) .
C17 C18 1.388(15) .
C18 C19 1.329(18) .
C19 C20 1.377(17) .
C20 C21 1.371(15) .
C22 O7 1.260(9) .
C22 O8 1.295(9) .
C22 C23 1.476(11) .
C23 C24 1.389(15) .
C23 C28 1.394(15) .
C24 C25 1.407(15) .
C25 C26 1.41(2) .
C26 C27 1.34(2) .
C27 C28 1.385(15) .
C29 O10 1.249(10) .
C29 O9 1.311(10) .
C29 C30 1.469(12) .
C30 C31 1.328(15) .
C30 C35 1.432(16) .
C31 C32 1.462(17) .
C32 C33 1.36(2) .
C33 C34 1.30(2) .
C34 C35 1.413(14) .
C36 O13 1.245(10) .
C36 O12 1.252(11) 2_655
C36 C37 1.511(12) .
C37 C42 1.33(2) .
C37 C38 1.372(18) .
C38 C39 1.39(2) .
C39 C40 1.33(4) .
C40 C41 1.27(3) .
C41 C42 1.43(2) .
O1 Zn3 1.941(5) .
O2 Zn2 1.996(5) .
O3 Zn3 1.947(6) .
O4 Co2 2.015(6) .
O5 Zn3 2.000(5) .
O6 Co2 1.974(5) .
O7 Zn2 1.981(5) .
O8 Co1 1.993(5) .
O8 Co2 2.329(6) .
O9 Co2 1.981(5) 3_665
O9 Co1 2.281(5) 3_665
O10 Co1 2.059(5) .
O11 Zn1 1.960(8) .
O11 Co1 1.9645(19) 2_655
O11 Co1 1.9646(19) .
O11 Co1 1.9646(19) 3_665
O13 Co1 1.994(6) .
O12 Zn1 1.948(6) .
O16 Zn2 1.935(5) 3_665
O16 Zn2 1.939(5) .
O16 Co2 1.972(5) 3_665
O16 Zn3 1.985(5) 3_665
Zn1 Co1 3.0542(15) .
Zn1 Co1 3.0542(15) 2_655
Zn1 Co1 3.0543(15) 3_665
Zn2 Zn3 3.0500(12) .
Zn2 Zn3 3.1476(12) 3_665
Zn3 Co2 2.9433(11) .

loop_
_platon_squeeze_void_nr
_platon_squeeze_void_average_x
_platon_squeeze_void_average_y
_platon_squeeze_void_average_z
_platon_squeeze_void_volume
_platon_squeeze_void_count_electrons
_platon_squeeze_void_content
1 0.041 0.432 0.053 3395 579 ' '
